data_4120682
loop_
_publ_author_name
'Chuprakov, Stepan'
'Worrell, Brady T.'
'Selander, Nicklas'
'Sit, Rakesh K.'
'Fokin, Valery V.'

_publ_section_title
;
 Stereoselective 1,3-Insertions of Rhodium(II) Azavinyl Carbenes.
;
_journal_issue 1
_journal_name_full 'Journal of the American Chemical Society'
_journal_page_first 195
_journal_page_last 202
_journal_paper_doi 10.1021/ja408185c
_journal_volume 136
_journal_year 2014
_chemical_formula_moiety 'C17 H18 N2 O3 S'
_chemical_formula_sum 'C17 H18 N2 O3 S'
_chemical_formula_weight 330.39
_chemical_name_systematic
; 
 ? 
;
_space_group_crystal_system triclinic
_space_group_IT_number 2
_space_group_name_Hall '-P 1'
_space_group_name_H-M_alt 'P -1'
_symmetry_space_group_name_Hall '-P 1'
_symmetry_space_group_name_H-M 'P -1'
_atom_sites_solution_hydrogens mixed
_atom_sites_solution_primary direct
_atom_sites_solution_secondary difmap
_audit_creation_method SHELXL-2012
_cell_angle_alpha 98.610(4)
_cell_angle_beta 100.124(4)
_cell_angle_gamma 94.125(4)
_cell_formula_units_Z 8
_cell_length_a 9.7220(9)
_cell_length_b 16.2451(16)
_cell_length_c 21.645(2)
_cell_measurement_reflns_used 9895
_cell_measurement_temperature 90(2)
_cell_measurement_theta_max 26.42
_cell_measurement_theta_min 2.49
_cell_volume 3310.4(5)
_computing_cell_refinement 'Bruker SAINT'
_computing_data_collection 'Bruker APEX2'
_computing_data_reduction 'Bruker SAINT'
_computing_molecular_graphics 'Bruker SHELXTL'
_computing_publication_material 'Bruker SHELXTL'
_computing_structure_refinement 'SHELXL-2012 (Sheldrick, 2012)'
_computing_structure_solution 'SHELXS-97 (Sheldrick, 2008)'
_diffrn_ambient_temperature 90(2)
_diffrn_detector_area_resol_mean '512 x 512'
_diffrn_measured_fraction_theta_full 0.998
_diffrn_measured_fraction_theta_max 0.993
_diffrn_measurement_device_type 'Bruker APEX-II CCD'
_diffrn_measurement_method '\f and \w scans'
_diffrn_radiation_type MoK\a
_diffrn_radiation_wavelength 0.71073
_diffrn_reflns_av_R_equivalents 0.0345
_diffrn_reflns_av_unetI/netI 0.0208
_diffrn_reflns_Laue_measured_fraction_full 0.998
_diffrn_reflns_Laue_measured_fraction_max 0.993
_diffrn_reflns_limit_h_max 12
_diffrn_reflns_limit_h_min -12
_diffrn_reflns_limit_k_max 20
_diffrn_reflns_limit_k_min -20
_diffrn_reflns_limit_l_max 27
_diffrn_reflns_limit_l_min -27
_diffrn_reflns_number 112016
_diffrn_reflns_point_group_measured_fraction_full 0.998
_diffrn_reflns_point_group_measured_fraction_max 0.993
_diffrn_reflns_theta_full 25.000
_diffrn_reflns_theta_max 26.525
_diffrn_reflns_theta_min 2.377
_diffrn_source 'fine-focus sealed tube'
_exptl_absorpt_coefficient_mu 0.212
_exptl_absorpt_correction_T_max 0.7454
_exptl_absorpt_correction_T_min 0.7170
_exptl_absorpt_correction_type multi-scan
_exptl_absorpt_process_details SADABS
_exptl_crystal_colour Colorless
_exptl_crystal_density_diffrn 1.326
_exptl_crystal_density_meas ?
_exptl_crystal_description Block
_exptl_crystal_F_000 1392
_exptl_crystal_size_max 0.270
_exptl_crystal_size_mid 0.150
_exptl_crystal_size_min 0.130
_refine_diff_density_max 0.358
_refine_diff_density_min -0.483
_refine_diff_density_rms 0.048
_refine_ls_extinction_method none
_refine_ls_goodness_of_fit_ref 1.047
_refine_ls_hydrogen_treatment mixed
_refine_ls_matrix_type full
_refine_ls_number_parameters 853
_refine_ls_number_reflns 13674
_refine_ls_number_restraints 4
_refine_ls_restrained_S_all 1.047
_refine_ls_R_factor_all 0.0400
_refine_ls_R_factor_gt 0.0321
_refine_ls_shift/su_max 0.002
_refine_ls_shift/su_mean 0.000
_refine_ls_structure_factor_coef Fsqd
_refine_ls_weighting_details
; 
 w=1/[\s^2^(Fo^2^)+(0.0384P)^2^+1.7658P] 
 where P=(Fo^2^+2Fc^2^)/3 
;
_refine_ls_weighting_scheme calc
_refine_ls_wR_factor_gt 0.0789
_refine_ls_wR_factor_ref 0.0839
_reflns_Friedel_coverage 0.000
_reflns_number_gt 11743
_reflns_number_total 13674
_reflns_threshold_expression 'I > 2\s(I)'
_cod_data_source_file ja408185c_si_003.cif
_cod_data_source_block fokin22
_cod_depositor_comments
;
The following automatic conversions were performed:

'_exptl_crystal_density_meas' value 'not measured' was changed to '?'
- the value is perceived as not measured.

Automatic conversion script
Id: cif_fix_values 3008 2015-01-20 13:52:24Z robertas 
;
_cod_original_cell_volume 3310.3(6)
_cod_database_code 4120682
_shelx_space_group_comment
; 
The symmetry employed for this shelxl refinement is uniquely defined 
by the following loop, which should always be used as a source of 
symmetry information in preference to the above space-group names. 
They are only intended as comments. 
;
_shelx_estimated_absorpt_t_min 0.945
_shelx_estimated_absorpt_t_max 0.973
_shelxl_version_number 2012-6

loop_
_space_group_symop_operation_xyz
'x, y, z'
'-x, -y, -z'

loop_
_atom_site_label
_atom_site_type_symbol
_atom_site_fract_x
_atom_site_fract_y
_atom_site_fract_z
_atom_site_U_iso_or_equiv
_atom_site_adp_type
_atom_site_occupancy
_atom_site_site_symmetry_order
_atom_site_calc_flag
_atom_site_refinement_flags_posn
_atom_site_refinement_flags_adp
_atom_site_refinement_flags_occupancy
S1 S 0.60604(4) 0.90811(2) 0.34594(2) 0.01435(8) Uani 1 1 d . . .
O1 O 0.08871(10) 1.08176(6) 0.27192(5) 0.0176(2) Uani 1 1 d . . .
O2 O 0.61044(11) 0.86389(6) 0.28399(5) 0.0186(2) Uani 1 1 d . . .
O3 O 0.73435(12) 0.93975(7) 0.38870(5) 0.0257(3) Uani 1 1 d . . .
N1 N 0.51540(13) 0.98685(7) 0.33455(6) 0.0135(2) Uani 1 1 d D . .
H1 H 0.4510(18) 0.9778(12) 0.3006(8) 0.030(5) Uiso 1 1 d D . .
N2 N 0.27240(12) 1.06635(7) 0.34669(5) 0.0126(2) Uani 1 1 d . . .
C1 C 0.51300(14) 1.05195(8) 0.38474(6) 0.0128(3) Uani 1 1 d . . .
H1B H 0.5937 1.0651 0.4177 0.015 Uiso 1 1 calc R U .
C1A C 0.50703(19) 0.84488(10) 0.38461(8) 0.0257(4) Uani 1 1 d . . .
H1AD H 0.5598 0.7985 0.3961 0.039 Uiso 1 1 calc R U .
H1AE H 0.4181 0.8226 0.3561 0.039 Uiso 1 1 calc R U .
H1AF H 0.4879 0.8783 0.4232 0.039 Uiso 1 1 calc R U .
C2 C 0.40391(14) 1.09635(8) 0.38882(6) 0.0117(3) Uani 1 1 d . . .
C3 C 0.40813(14) 1.17294(8) 0.43580(6) 0.0113(3) Uani 1 1 d . . .
C4 C 0.53613(14) 1.21894(8) 0.46553(6) 0.0130(3) Uani 1 1 d . . .
H4 H 0.6213 1.2010 0.4551 0.016 Uiso 1 1 calc R U .
C5 C 0.53975(15) 1.29025(9) 0.50997(6) 0.0144(3) Uani 1 1 d . . .
H5 H 0.6275 1.3199 0.5307 0.017 Uiso 1 1 calc R U .
C6 C 0.41592(15) 1.31878(8) 0.52446(6) 0.0146(3) Uani 1 1 d . . .
H6 H 0.4186 1.3684 0.5543 0.017 Uiso 1 1 calc R U .
C7 C 0.28854(15) 1.27416(9) 0.49490(7) 0.0153(3) Uani 1 1 d . . .
H7 H 0.2035 1.2933 0.5046 0.018 Uiso 1 1 calc R U .
C8 C 0.28437(14) 1.20185(9) 0.45122(6) 0.0139(3) Uani 1 1 d . . .
H8 H 0.1964 1.1716 0.4315 0.017 Uiso 1 1 calc R U .
C9 C 0.19419(16) 0.99268(9) 0.36081(7) 0.0187(3) Uani 1 1 d . . .
H9A H 0.2497 0.9723 0.3967 0.028 Uiso 0.5 1 calc R U P
H9B H 0.1760 0.9485 0.3234 0.028 Uiso 0.5 1 calc R U P
H9C H 0.1048 1.0081 0.3717 0.028 Uiso 0.5 1 calc R U P
H9D H 0.1039 0.9803 0.3311 0.028 Uiso 0.5 1 calc R U P
H9E H 0.1776 1.0042 0.4045 0.028 Uiso 0.5 1 calc R U P
H9F H 0.2489 0.9445 0.3562 0.028 Uiso 0.5 1 calc R U P
C10 C 0.20915(14) 1.10685(9) 0.30086(6) 0.0130(3) Uani 1 1 d . . .
C11 C 0.28633(14) 1.18241(9) 0.28615(6) 0.0137(3) Uani 1 1 d . . .
C12 C 0.42667(15) 1.18633(9) 0.27991(7) 0.0158(3) Uani 1 1 d . . .
H12 H 0.4790 1.1401 0.2862 0.019 Uiso 1 1 calc R U .
C13 C 0.48993(16) 1.25783(10) 0.26443(7) 0.0209(3) Uani 1 1 d . . .
H13 H 0.5854 1.2602 0.2597 0.025 Uiso 1 1 calc R U .
C14 C 0.41447(17) 1.32589(10) 0.25578(7) 0.0223(3) Uani 1 1 d . . .
H14 H 0.4590 1.3754 0.2466 0.027 Uiso 1 1 calc R U .
C15 C 0.27416(17) 1.32140(9) 0.26054(7) 0.0219(3) Uani 1 1 d . . .
H15 H 0.2219 1.3676 0.2539 0.026 Uiso 1 1 calc R U .
C16 C 0.20966(15) 1.24970(9) 0.27496(7) 0.0180(3) Uani 1 1 d . . .
H16 H 0.1128 1.2464 0.2772 0.022 Uiso 1 1 calc R U .
S1A S -0.22300(3) 1.10077(2) 0.17324(2) 0.01165(7) Uani 1 1 d . . .
O1A O 0.34613(10) 0.97669(6) 0.21242(5) 0.0160(2) Uani 1 1 d . . .
O2A O -0.18559(11) 1.18186(6) 0.21177(5) 0.0176(2) Uani 1 1 d . . .
O3A O -0.32997(10) 1.09110(6) 0.11748(5) 0.0162(2) Uani 1 1 d . . .
N1A N -0.07946(12) 1.07126(7) 0.15176(6) 0.0137(2) Uani 1 1 d D . .
H1A H -0.0096(17) 1.0801(11) 0.1835(8) 0.026(5) Uiso 1 1 d D . .
N2A N 0.15956(12) 0.99025(7) 0.13771(5) 0.0123(2) Uani 1 1 d . . .
C1AA C -0.26974(16) 1.03045(9) 0.22249(7) 0.0191(3) Uani 1 1 d . . .
H1AA H -0.3589 1.0434 0.2350 0.029 Uiso 1 1 calc R U .
H1AB H -0.1963 1.0358 0.2606 0.029 Uiso 1 1 calc R U .
H1AC H -0.2801 0.9731 0.1992 0.029 Uiso 1 1 calc R U .
C2A C 0.02592(14) 0.95900(8) 0.09757(6) 0.0123(3) Uani 1 1 d . . .
C3A C 0.02102(14) 0.88565(8) 0.04735(6) 0.0123(3) Uani 1 1 d . . .
C4A C 0.14123(15) 0.86728(9) 0.02320(7) 0.0179(3) Uani 1 1 d . . .
H4A H 0.2274 0.9010 0.0402 0.021 Uiso 1 1 calc R U .
C5A C 0.13631(16) 0.80035(10) -0.02538(8) 0.0224(3) Uani 1 1 d . . .
H5A H 0.2189 0.7888 -0.0415 0.027 Uiso 1 1 calc R U .
C6A C 0.01208(16) 0.75034(9) -0.05050(7) 0.0206(3) Uani 1 1 d . . .
H6A H 0.0086 0.7050 -0.0842 0.025 Uiso 1 1 calc R U .
C7A C -0.10766(15) 0.76705(9) -0.02599(7) 0.0179(3) Uani 1 1 d . . .
H7A H -0.1932 0.7326 -0.0428 0.021 Uiso 1 1 calc R U .
C8A C -0.10300(15) 0.83354(9) 0.02271(7) 0.0149(3) Uani 1 1 d . . .
H8A H -0.1852 0.8438 0.0396 0.018 Uiso 1 1 calc R U .
C9A C 0.23161(15) 1.06636(9) 0.12374(7) 0.0170(3) Uani 1 1 d . . .
H9AA H 0.1640 1.0951 0.0977 0.026 Uiso 0.5 1 calc R U P
H9AB H 0.3063 1.0509 0.1005 0.026 Uiso 0.5 1 calc R U P
H9AC H 0.2725 1.1036 0.1637 0.026 Uiso 0.5 1 calc R U P
H9AD H 0.3312 1.0714 0.1436 0.026 Uiso 0.5 1 calc R U P
H9AE H 0.1888 1.1155 0.1408 0.026 Uiso 0.5 1 calc R U P
H9AF H 0.2227 1.0628 0.0776 0.026 Uiso 0.5 1 calc R U P
C10A C 0.22696(14) 0.94961(8) 0.18241(6) 0.0123(3) Uani 1 1 d . . .
C11A C 0.15616(14) 0.87008(9) 0.19439(6) 0.0138(3) Uani 1 1 d . . .
C12A C 0.01859(15) 0.86141(10) 0.20375(7) 0.0196(3) Uani 1 1 d . . .
H12A H -0.0367 0.9072 0.2020 0.023 Uiso 1 1 calc R U .
C13A C -0.03833(17) 0.78571(11) 0.21564(8) 0.0259(4) Uani 1 1 d . . .
H13A H -0.1325 0.7800 0.2221 0.031 Uiso 1 1 calc R U .
C14A C 0.04122(18) 0.71855(10) 0.21811(8) 0.0263(4) Uani 1 1 d . . .
H14A H 0.0010 0.6666 0.2252 0.032 Uiso 1 1 calc R U .
C15A C 0.17945(18) 0.72731(10) 0.21018(8) 0.0260(3) Uani 1 1 d . . .
H15A H 0.2348 0.6816 0.2125 0.031 Uiso 1 1 calc R U .
C16A C 0.23705(16) 0.80306(9) 0.19884(7) 0.0202(3) Uani 1 1 d . . .
H16A H 0.3324 0.8092 0.1941 0.024 Uiso 1 1 calc R U .
C17 C -0.08419(14) 1.00170(8) 0.10410(6) 0.0129(3) Uani 1 1 d . . .
H17 H -0.1702 0.9842 0.0750 0.015 Uiso 1 1 calc R U .
S1B S -0.15517(3) 1.42272(2) 0.20705(2) 0.01148(7) Uani 1 1 d . . .
O1B O -0.14506(10) 1.57305(6) 0.43195(5) 0.0141(2) Uani 1 1 d . . .
O2B O -0.17708(10) 1.50712(6) 0.19796(5) 0.0165(2) Uani 1 1 d . . .
O3B O -0.02266(11) 1.39229(7) 0.20310(5) 0.0212(2) Uani 1 1 d . . .
N1B N -0.18718(13) 1.41695(7) 0.27741(5) 0.0132(2) Uani 1 1 d D . .
H1BA H -0.2386(18) 1.4539(10) 0.2914(8) 0.027(5) Uiso 1 1 d D . .
N2B N -0.18159(11) 1.43215(7) 0.40784(5) 0.0106(2) Uani 1 1 d . . .
C1AB C -0.28369(16) 1.35375(9) 0.15291(7) 0.0201(3) Uani 1 1 d . . .
H1AJ H -0.3772 1.3682 0.1589 0.030 Uiso 1 1 calc R U .
H1AK H -0.2730 1.2963 0.1603 0.030 Uiso 1 1 calc R U .
H1AL H -0.2726 1.3582 0.1094 0.030 Uiso 1 1 calc R U .
C1B C -0.15048(13) 1.35171(8) 0.31045(6) 0.0109(3) Uani 1 1 d . . .
H1BB H -0.1233 1.3026 0.2880 0.013 Uiso 1 1 calc R U .
C2B C -0.15213(13) 1.35566(8) 0.37248(6) 0.0103(3) Uani 1 1 d . . .
C3B C -0.13064(13) 1.28433(8) 0.40698(6) 0.0115(3) Uani 1 1 d . . .
C4B C -0.13731(15) 1.20213(9) 0.37459(7) 0.0153(3) Uani 1 1 d . . .
H4B H -0.1571 1.1915 0.3294 0.018 Uiso 1 1 calc R U .
C5B C -0.11530(15) 1.13635(9) 0.40784(7) 0.0192(3) Uani 1 1 d . . .
H5B H -0.1192 1.0811 0.3853 0.023 Uiso 1 1 calc R U .
C6B C -0.08758(15) 1.15033(9) 0.47396(8) 0.0201(3) Uani 1 1 d . . .
H6B H -0.0726 1.1050 0.4966 0.024 Uiso 1 1 calc R U .
C7B C -0.08197(15) 1.23110(9) 0.50651(7) 0.0183(3) Uani 1 1 d . . .
H7B H -0.0634 1.2412 0.5517 0.022 Uiso 1 1 calc R U .
C8B C -0.10338(14) 1.29755(9) 0.47327(7) 0.0143(3) Uani 1 1 d . . .
H8B H -0.0994 1.3526 0.4961 0.017 Uiso 1 1 calc R U .
C9B C -0.32145(14) 1.43470(9) 0.42448(7) 0.0142(3) Uani 1 1 d . . .
H9BA H -0.3808 1.4631 0.3946 0.021 Uiso 1 1 calc R U .
H9BB H -0.3129 1.4652 0.4678 0.021 Uiso 1 1 calc R U .
H9BC H -0.3640 1.3775 0.4221 0.021 Uiso 1 1 calc R U .
C10B C -0.10077(14) 1.50627(8) 0.41412(6) 0.0106(3) Uani 1 1 d . . .
C11B C 0.04382(14) 1.50511(8) 0.39847(6) 0.0112(3) Uani 1 1 d . . .
C12B C 0.08811(15) 1.56789(9) 0.36692(7) 0.0160(3) Uani 1 1 d . . .
H12B H 0.0272 1.6089 0.3563 0.019 Uiso 1 1 calc R U .
C13B C 0.21970(15) 1.57118(9) 0.35094(7) 0.0187(3) Uani 1 1 d . . .
H13B H 0.2482 1.6134 0.3285 0.022 Uiso 1 1 calc R U .
C14B C 0.30996(15) 1.51250(9) 0.36777(7) 0.0170(3) Uani 1 1 d . . .
H14B H 0.4002 1.5142 0.3565 0.020 Uiso 1 1 calc R U .
C15B C 0.26864(15) 1.45150(9) 0.40096(7) 0.0166(3) Uani 1 1 d . . .
H15B H 0.3317 1.4124 0.4135 0.020 Uiso 1 1 calc R U .
C16B C 0.13537(14) 1.44713(9) 0.41610(6) 0.0137(3) Uani 1 1 d . . .
H16B H 0.1070 1.4047 0.4384 0.016 Uiso 1 1 calc R U .
S1C S -0.39731(3) 0.62281(2) 0.28611(2) 0.01067(7) Uani 1 1 d . . .
O1C O -0.41700(10) 0.46373(6) 0.06068(4) 0.0132(2) Uani 1 1 d . . .
O2C O -0.51544(10) 0.66413(6) 0.30007(5) 0.0158(2) Uani 1 1 d . . .
O3C O -0.38466(10) 0.53895(6) 0.29860(5) 0.0156(2) Uani 1 1 d . . .
N1C N -0.39730(13) 0.61746(7) 0.21073(5) 0.0142(2) Uani 1 1 d D . .
H1C H -0.3441(17) 0.5815(10) 0.1969(8) 0.025(5) Uiso 1 1 d D . .
N2C N -0.38463(11) 0.60500(7) 0.08326(5) 0.0105(2) Uani 1 1 d . . .
C1AC C -0.24360(15) 0.68604(9) 0.32584(7) 0.0167(3) Uani 1 1 d . . .
H1AG H -0.2331 0.6864 0.3717 0.025 Uiso 1 1 calc R U .
H1AH H -0.2498 0.7433 0.3171 0.025 Uiso 1 1 calc R U .
H1AI H -0.1622 0.6637 0.3108 0.025 Uiso 1 1 calc R U .
C1C C -0.42722(14) 0.68461(8) 0.17843(6) 0.0119(3) Uani 1 1 d . . .
H1CA H -0.4532 0.7342 0.2008 0.014 Uiso 1 1 calc R U .
C2C C -0.42020(13) 0.68076(8) 0.11680(6) 0.0106(3) Uani 1 1 d . . .
C3C C -0.44287(13) 0.75062(8) 0.08093(6) 0.0108(3) Uani 1 1 d . . .
C4C C -0.46130(14) 0.73550(8) 0.01450(6) 0.0122(3) Uani 1 1 d . . .
H4C H -0.4594 0.6804 -0.0072 0.015 Uiso 1 1 calc R U .
C5C C -0.48228(14) 0.80060(9) -0.01994(7) 0.0147(3) Uani 1 1 d . . .
H5C H -0.4934 0.7899 -0.0650 0.018 Uiso 1 1 calc R U .
C6C C -0.48708(14) 0.88127(9) 0.01109(7) 0.0158(3) Uani 1 1 d . . .
H6C H -0.5016 0.9257 -0.0126 0.019 Uiso 1 1 calc R U .
C7C C -0.47053(14) 0.89663(9) 0.07691(7) 0.0154(3) Uani 1 1 d . . .
H7C H -0.4753 0.9516 0.0982 0.018 Uiso 1 1 calc R U .
C8C C -0.44706(14) 0.83241(8) 0.11177(7) 0.0133(3) Uani 1 1 d . . .
H8C H -0.4337 0.8439 0.1569 0.016 Uiso 1 1 calc R U .
C9C C -0.24252(14) 0.60542(9) 0.06886(7) 0.0137(3) Uani 1 1 d . . .
H9CA H -0.2124 0.6609 0.0605 0.021 Uiso 1 1 calc R U .
H9CB H -0.2428 0.5635 0.0312 0.021 Uiso 1 1 calc R U .
H9CC H -0.1775 0.5922 0.1052 0.021 Uiso 1 1 calc R U .
C10C C -0.46459(14) 0.53030(8) 0.07559(6) 0.0103(3) Uani 1 1 d . . .
C11C C -0.61321(14) 0.53008(8) 0.08562(6) 0.0121(3) Uani 1 1 d . . .
C12C C -0.66182(15) 0.46730(9) 0.11593(7) 0.0177(3) Uani 1 1 d . . .
H12C H -0.5994 0.4296 0.1316 0.021 Uiso 1 1 calc R U .
C13C C -0.80021(16) 0.45923(10) 0.12357(8) 0.0238(3) Uani 1 1 d . . .
H13C H -0.8322 0.4168 0.1450 0.029 Uiso 1 1 calc R U .
C14C C -0.89202(16) 0.51344(10) 0.09977(8) 0.0246(3) Uani 1 1 d . . .
H14C H -0.9872 0.5080 0.1047 0.029 Uiso 1 1 calc R U .
C15C C -0.84517(16) 0.57559(10) 0.06876(7) 0.0203(3) Uani 1 1 d . . .
H15C H -0.9087 0.6121 0.0520 0.024 Uiso 1 1 calc R U .
C16C C -0.70571(15) 0.58465(9) 0.06213(7) 0.0147(3) Uani 1 1 d . . .
H16C H -0.6734 0.6280 0.0416 0.018 Uiso 1 1 calc R U .

loop_
_atom_site_aniso_label
_atom_site_aniso_U_11
_atom_site_aniso_U_22
_atom_site_aniso_U_33
_atom_site_aniso_U_23
_atom_site_aniso_U_13
_atom_site_aniso_U_12
S1 0.01967(18) 0.00958(16) 0.01464(17) 0.00219(13) 0.00379(13) 0.00534(13)
O1 0.0118(5) 0.0228(5) 0.0155(5) -0.0001(4) -0.0008(4) -0.0011(4)
O2 0.0278(6) 0.0134(5) 0.0171(5) 0.0018(4) 0.0093(4) 0.0076(4)
O3 0.0240(6) 0.0193(6) 0.0299(6) 0.0004(5) -0.0050(5) 0.0091(4)
N1 0.0173(6) 0.0106(6) 0.0120(6) 0.0002(4) 0.0011(5) 0.0050(5)
N2 0.0113(6) 0.0124(6) 0.0128(6) -0.0002(4) 0.0014(4) -0.0005(4)
C1 0.0155(7) 0.0111(6) 0.0108(6) 0.0010(5) 0.0011(5) 0.0005(5)
C1A 0.0435(10) 0.0161(8) 0.0235(8) 0.0079(6) 0.0171(7) 0.0069(7)
C2 0.0121(6) 0.0122(6) 0.0100(6) 0.0019(5) 0.0010(5) -0.0008(5)
C3 0.0147(7) 0.0105(6) 0.0094(6) 0.0032(5) 0.0022(5) 0.0026(5)
C4 0.0129(7) 0.0142(7) 0.0123(6) 0.0024(5) 0.0033(5) 0.0018(5)
C5 0.0159(7) 0.0137(7) 0.0128(7) 0.0024(5) 0.0017(5) -0.0026(5)
C6 0.0238(7) 0.0101(6) 0.0107(6) 0.0013(5) 0.0052(5) 0.0030(5)
C7 0.0167(7) 0.0173(7) 0.0139(7) 0.0038(5) 0.0049(5) 0.0076(6)
C8 0.0120(7) 0.0161(7) 0.0128(7) 0.0014(5) 0.0006(5) 0.0015(5)
C9 0.0184(7) 0.0174(7) 0.0195(7) 0.0036(6) 0.0034(6) -0.0041(6)
C10 0.0120(7) 0.0153(7) 0.0106(6) -0.0030(5) 0.0027(5) 0.0034(5)
C11 0.0139(7) 0.0157(7) 0.0096(6) -0.0006(5) -0.0005(5) 0.0017(5)
C12 0.0140(7) 0.0169(7) 0.0169(7) 0.0041(6) 0.0017(5) 0.0043(5)
C13 0.0148(7) 0.0244(8) 0.0236(8) 0.0075(6) 0.0021(6) -0.0001(6)
C14 0.0267(8) 0.0178(7) 0.0212(8) 0.0069(6) 0.0007(6) -0.0027(6)
C15 0.0269(8) 0.0173(7) 0.0217(8) 0.0047(6) 0.0008(6) 0.0089(6)
C16 0.0157(7) 0.0210(8) 0.0172(7) 0.0018(6) 0.0020(6) 0.0066(6)
S1A 0.01423(16) 0.00932(15) 0.01118(16) 0.00100(12) 0.00145(12) 0.00354(12)
O1A 0.0127(5) 0.0186(5) 0.0147(5) 0.0006(4) -0.0001(4) 0.0000(4)
O2A 0.0230(5) 0.0115(5) 0.0170(5) -0.0014(4) 0.0018(4) 0.0048(4)
O3A 0.0160(5) 0.0161(5) 0.0158(5) 0.0029(4) -0.0004(4) 0.0050(4)
N1A 0.0128(6) 0.0144(6) 0.0120(6) -0.0013(5) -0.0006(5) 0.0029(5)
N2A 0.0124(6) 0.0124(6) 0.0116(5) 0.0016(4) 0.0020(4) -0.0004(4)
C1AA 0.0250(8) 0.0169(7) 0.0170(7) 0.0051(6) 0.0060(6) 0.0025(6)
C2A 0.0126(6) 0.0136(7) 0.0105(6) 0.0036(5) 0.0009(5) 0.0000(5)
C3A 0.0150(7) 0.0125(6) 0.0101(6) 0.0029(5) 0.0025(5) 0.0033(5)
C4A 0.0136(7) 0.0197(7) 0.0191(7) -0.0005(6) 0.0039(6) -0.0008(6)
C5A 0.0186(7) 0.0236(8) 0.0255(8) -0.0032(6) 0.0112(6) 0.0023(6)
C6A 0.0244(8) 0.0181(7) 0.0184(7) -0.0048(6) 0.0079(6) 0.0015(6)
C7A 0.0165(7) 0.0167(7) 0.0187(7) -0.0007(6) 0.0029(6) -0.0013(6)
C8A 0.0138(7) 0.0156(7) 0.0163(7) 0.0023(5) 0.0050(5) 0.0029(5)
C9A 0.0186(7) 0.0147(7) 0.0173(7) 0.0034(6) 0.0028(6) -0.0022(6)
C10A 0.0131(7) 0.0144(7) 0.0099(6) -0.0001(5) 0.0045(5) 0.0037(5)
C11A 0.0149(7) 0.0161(7) 0.0096(6) 0.0015(5) 0.0011(5) 0.0009(5)
C12A 0.0164(7) 0.0240(8) 0.0209(8) 0.0105(6) 0.0036(6) 0.0054(6)
C13A 0.0177(8) 0.0337(9) 0.0284(9) 0.0144(7) 0.0045(6) -0.0025(7)
C14A 0.0330(9) 0.0218(8) 0.0243(8) 0.0098(7) 0.0037(7) -0.0055(7)
C15A 0.0329(9) 0.0172(8) 0.0311(9) 0.0078(7) 0.0100(7) 0.0070(7)
C16A 0.0194(7) 0.0194(8) 0.0242(8) 0.0059(6) 0.0074(6) 0.0057(6)
C17 0.0158(7) 0.0118(6) 0.0102(6) 0.0006(5) 0.0016(5) 0.0012(5)
S1B 0.01301(16) 0.01200(16) 0.01131(16) 0.00371(12) 0.00488(12) 0.00371(12)
O1B 0.0163(5) 0.0106(5) 0.0149(5) -0.0012(4) 0.0043(4) 0.0025(4)
O2B 0.0204(5) 0.0134(5) 0.0179(5) 0.0059(4) 0.0059(4) 0.0033(4)
O3B 0.0176(5) 0.0261(6) 0.0263(6) 0.0116(5) 0.0123(4) 0.0088(4)
N1B 0.0185(6) 0.0123(6) 0.0111(6) 0.0029(4) 0.0060(5) 0.0071(5)
N2B 0.0107(5) 0.0099(5) 0.0116(5) 0.0001(4) 0.0047(4) 0.0008(4)
C1AB 0.0280(8) 0.0146(7) 0.0151(7) 0.0008(6) -0.0032(6) 0.0057(6)
C1B 0.0110(6) 0.0077(6) 0.0134(6) 0.0007(5) 0.0018(5) 0.0012(5)
C2B 0.0083(6) 0.0095(6) 0.0124(6) 0.0004(5) 0.0018(5) -0.0002(5)
C3B 0.0082(6) 0.0125(6) 0.0142(7) 0.0030(5) 0.0025(5) 0.0011(5)
C4B 0.0164(7) 0.0136(7) 0.0163(7) 0.0024(5) 0.0043(5) 0.0015(5)
C5B 0.0195(7) 0.0132(7) 0.0269(8) 0.0054(6) 0.0075(6) 0.0040(6)
C6B 0.0159(7) 0.0200(8) 0.0281(8) 0.0146(6) 0.0042(6) 0.0045(6)
C7B 0.0156(7) 0.0243(8) 0.0151(7) 0.0084(6) 0.0000(6) -0.0003(6)
C8B 0.0105(6) 0.0159(7) 0.0156(7) 0.0027(5) 0.0011(5) -0.0011(5)
C9B 0.0123(7) 0.0148(7) 0.0172(7) 0.0026(5) 0.0070(5) 0.0023(5)
C10B 0.0130(6) 0.0116(6) 0.0064(6) 0.0010(5) 0.0006(5) 0.0012(5)
C11B 0.0113(6) 0.0111(6) 0.0093(6) -0.0023(5) 0.0013(5) -0.0012(5)
C12B 0.0153(7) 0.0131(7) 0.0199(7) 0.0042(6) 0.0031(6) 0.0019(5)
C13B 0.0177(7) 0.0185(7) 0.0212(8) 0.0072(6) 0.0054(6) -0.0011(6)
C14B 0.0111(7) 0.0212(7) 0.0188(7) 0.0015(6) 0.0049(5) -0.0007(6)
C15B 0.0128(7) 0.0182(7) 0.0188(7) 0.0040(6) 0.0012(6) 0.0043(5)
C16B 0.0144(7) 0.0138(7) 0.0123(6) 0.0029(5) 0.0013(5) -0.0006(5)
S1C 0.01257(16) 0.01039(16) 0.01031(15) 0.00304(12) 0.00370(12) 0.00294(12)
O1C 0.0181(5) 0.0099(5) 0.0125(5) 0.0023(4) 0.0037(4) 0.0037(4)
O2C 0.0153(5) 0.0164(5) 0.0182(5) 0.0046(4) 0.0071(4) 0.0044(4)
O3C 0.0206(5) 0.0126(5) 0.0163(5) 0.0060(4) 0.0065(4) 0.0049(4)
N1C 0.0212(6) 0.0125(6) 0.0105(6) 0.0026(4) 0.0043(5) 0.0078(5)
N2C 0.0105(5) 0.0100(5) 0.0116(5) 0.0012(4) 0.0039(4) 0.0019(4)
C1AC 0.0158(7) 0.0178(7) 0.0163(7) 0.0046(6) 0.0008(5) 0.0009(6)
C1C 0.0142(6) 0.0079(6) 0.0136(6) 0.0021(5) 0.0016(5) 0.0025(5)
C2C 0.0080(6) 0.0093(6) 0.0135(6) 0.0003(5) 0.0012(5) -0.0001(5)
C3C 0.0075(6) 0.0107(6) 0.0140(6) 0.0028(5) 0.0011(5) -0.0003(5)
C4C 0.0109(6) 0.0105(6) 0.0145(7) 0.0009(5) 0.0014(5) 0.0007(5)
C5C 0.0126(7) 0.0166(7) 0.0136(7) 0.0038(5) -0.0004(5) -0.0014(5)
C6C 0.0140(7) 0.0129(7) 0.0198(7) 0.0077(6) -0.0019(5) 0.0001(5)
C7C 0.0135(7) 0.0099(6) 0.0210(7) 0.0017(5) -0.0002(5) 0.0005(5)
C8C 0.0129(7) 0.0127(7) 0.0135(7) 0.0013(5) 0.0012(5) -0.0001(5)
C9C 0.0120(6) 0.0142(7) 0.0162(7) 0.0030(5) 0.0053(5) 0.0024(5)
C10C 0.0142(6) 0.0107(6) 0.0056(6) 0.0018(5) 0.0001(5) 0.0014(5)
C11C 0.0137(7) 0.0114(6) 0.0096(6) -0.0015(5) 0.0016(5) 0.0000(5)
C12C 0.0172(7) 0.0185(7) 0.0183(7) 0.0064(6) 0.0032(6) 0.0013(6)
C13C 0.0213(8) 0.0261(8) 0.0262(8) 0.0100(7) 0.0079(6) -0.0029(6)
C14C 0.0144(7) 0.0291(9) 0.0322(9) 0.0056(7) 0.0099(6) 0.0005(6)
C15C 0.0160(7) 0.0210(8) 0.0244(8) 0.0031(6) 0.0039(6) 0.0057(6)
C16C 0.0163(7) 0.0124(7) 0.0149(7) 0.0006(5) 0.0032(5) 0.0008(5)

loop_
_atom_type_symbol
_atom_type_description
_atom_type_scat_dispersion_real
_atom_type_scat_dispersion_imag
_atom_type_scat_source
C C 0.0033 0.0016 'International Tables Vol C Tables 4.2.6.8 and 6.1.1.4'
H H 0.0000 0.0000 'International Tables Vol C Tables 4.2.6.8 and 6.1.1.4'
N N 0.0061 0.0033 'International Tables Vol C Tables 4.2.6.8 and 6.1.1.4'
O O 0.0106 0.0060 'International Tables Vol C Tables 4.2.6.8 and 6.1.1.4'
S S 0.1246 0.1234 'International Tables Vol C Tables 4.2.6.8 and 6.1.1.4'

loop_
_geom_angle_atom_site_label_1
_geom_angle_atom_site_label_2
_geom_angle_atom_site_label_3
_geom_angle
O3 S1 O2 119.43(7)
O3 S1 N1 107.86(6)
O2 S1 N1 106.20(6)
O3 S1 C1A 108.03(8)
O2 S1 C1A 109.07(7)
N1 S1 C1A 105.39(7)
C1 N1 S1 120.88(10)
C1 N1 H1 121.6(13)
S1 N1 H1 114.7(13)
C10 N2 C2 124.54(11)
C10 N2 C9 118.39(11)
C2 N2 C9 116.53(11)
C2 C1 N1 123.68(13)
C2 C1 H1B 118.2
N1 C1 H1B 118.2
S1 C1A H1AD 109.5
S1 C1A H1AE 109.5
H1AD C1A H1AE 109.5
S1 C1A H1AF 109.5
H1AD C1A H1AF 109.5
H1AE C1A H1AF 109.5
C1 C2 N2 118.25(12)
C1 C2 C3 123.93(12)
N2 C2 C3 117.78(11)
C8 C3 C4 118.29(12)
C8 C3 C2 120.86(12)
C4 C3 C2 120.84(12)
C5 C4 C3 120.67(13)
C5 C4 H4 119.7
C3 C4 H4 119.7
C4 C5 C6 120.47(13)
C4 C5 H5 119.8
C6 C5 H5 119.8
C7 C6 C5 119.33(13)
C7 C6 H6 120.3
C5 C6 H6 120.3
C8 C7 C6 120.46(13)
C8 C7 H7 119.8
C6 C7 H7 119.8
C7 C8 C3 120.75(13)
C7 C8 H8 119.6
C3 C8 H8 119.6
N2 C9 H9A 109.5
N2 C9 H9B 109.5
H9A C9 H9B 109.5
N2 C9 H9C 109.5
H9A C9 H9C 109.5
H9B C9 H9C 109.5
N2 C9 H9D 109.5
H9A C9 H9D 141.1
H9B C9 H9D 56.3
H9C C9 H9D 56.3
N2 C9 H9E 109.5
H9A C9 H9E 56.3
H9B C9 H9E 141.1
H9C C9 H9E 56.3
H9D C9 H9E 109.5
N2 C9 H9F 109.5
H9A C9 H9F 56.3
H9B C9 H9F 56.3
H9C C9 H9F 141.1
H9D C9 H9F 109.5
H9E C9 H9F 109.5
O1 C10 N2 120.13(13)
O1 C10 C11 120.60(12)
N2 C10 C11 119.27(12)
C12 C11 C16 119.44(13)
C12 C11 C10 123.27(12)
C16 C11 C10 117.20(12)
C13 C12 C11 119.90(13)
C13 C12 H12 120.1
C11 C12 H12 120.1
C12 C13 C14 120.35(14)
C12 C13 H13 119.8
C14 C13 H13 119.8
C15 C14 C13 119.82(14)
C15 C14 H14 120.1
C13 C14 H14 120.1
C14 C15 C16 120.14(14)
C14 C15 H15 119.9
C16 C15 H15 119.9
C15 C16 C11 120.28(14)
C15 C16 H16 119.9
C11 C16 H16 119.9
O3A S1A O2A 119.26(6)
O3A S1A N1A 108.07(6)
O2A S1A N1A 106.27(6)
O3A S1A C1AA 108.71(7)
O2A S1A C1AA 107.89(7)
N1A S1A C1AA 105.86(7)
C17 N1A S1A 120.66(10)
C17 N1A H1A 118.5(12)
S1A N1A H1A 111.4(12)
C10A N2A C2A 123.83(11)
C10A N2A C9A 119.03(11)
C2A N2A C9A 116.81(11)
S1A C1AA H1AA 109.5
S1A C1AA H1AB 109.5
H1AA C1AA H1AB 109.5
S1A C1AA H1AC 109.5
H1AA C1AA H1AC 109.5
H1AB C1AA H1AC 109.5
C17 C2A N2A 118.32(12)
C17 C2A C3A 123.32(12)
N2A C2A C3A 118.12(12)
C4A C3A C8A 118.33(13)
C4A C3A C2A 120.39(12)
C8A C3A C2A 121.28(12)
C5A C4A C3A 120.72(13)
C5A C4A H4A 119.6
C3A C4A H4A 119.6
C6A C5A C4A 120.45(14)
C6A C5A H5A 119.8
C4A C5A H5A 119.8
C5A C6A C7A 119.34(14)
C5A C6A H6A 120.3
C7A C6A H6A 120.3
C8A C7A C6A 120.38(13)
C8A C7A H7A 119.8
C6A C7A H7A 119.8
C7A C8A C3A 120.75(13)
C7A C8A H8A 119.6
C3A C8A H8A 119.6
N2A C9A H9AA 109.5
N2A C9A H9AB 109.5
H9AA C9A H9AB 109.5
N2A C9A H9AC 109.5
H9AA C9A H9AC 109.5
H9AB C9A H9AC 109.5
N2A C9A H9AD 109.5
H9AA C9A H9AD 141.1
H9AB C9A H9AD 56.3
H9AC C9A H9AD 56.3
N2A C9A H9AE 109.5
H9AA C9A H9AE 56.3
H9AB C9A H9AE 141.1
H9AC C9A H9AE 56.3
H9AD C9A H9AE 109.5
N2A C9A H9AF 109.5
H9AA C9A H9AF 56.3
H9AB C9A H9AF 56.3
H9AC C9A H9AF 141.1
H9AD C9A H9AF 109.5
H9AE C9A H9AF 109.5
O1A C10A N2A 120.87(13)
O1A C10A C11A 120.19(12)
N2A C10A C11A 118.92(12)
C12A C11A C16A 119.30(13)
C12A C11A C10A 123.70(13)
C16A C11A C10A 116.95(12)
C11A C12A C13A 120.00(14)
C11A C12A H12A 120.0
C13A C12A H12A 120.0
C14A C13A C12A 120.44(15)
C14A C13A H13A 119.8
C12A C13A H13A 119.8
C13A C14A C15A 119.86(15)
C13A C14A H14A 120.1
C15A C14A H14A 120.1
C14A C15A C16A 119.85(15)
C14A C15A H15A 120.1
C16A C15A H15A 120.1
C15A C16A C11A 120.50(14)
C15A C16A H16A 119.7
C11A C16A H16A 119.7
C2A C17 N1A 123.28(13)
C2A C17 H17 118.4
N1A C17 H17 118.4
O3B S1B O2B 120.02(6)
O3B S1B N1B 108.29(6)
O2B S1B N1B 104.94(6)
O3B S1B C1AB 107.47(7)
O2B S1B C1AB 108.77(7)
N1B S1B C1AB 106.64(7)
C1B N1B S1B 123.51(10)
C1B N1B H1BA 121.1(12)
S1B N1B H1BA 114.9(12)
C10B N2B C2B 123.07(11)
C10B N2B C9B 117.88(11)
C2B N2B C9B 117.38(11)
S1B C1AB H1AJ 109.5
S1B C1AB H1AK 109.5
H1AJ C1AB H1AK 109.5
S1B C1AB H1AL 109.5
H1AJ C1AB H1AL 109.5
H1AK C1AB H1AL 109.5
C2B C1B N1B 122.61(12)
C2B C1B H1BB 118.7
N1B C1B H1BB 118.7
C1B C2B N2B 118.92(12)
C1B C2B C3B 123.86(12)
N2B C2B C3B 117.18(11)
C8B C3B C4B 118.22(12)
C8B C3B C2B 120.16(12)
C4B C3B C2B 121.62(12)
C5B C4B C3B 120.67(13)
C5B C4B H4B 119.7
C3B C4B H4B 119.7
C4B C5B C6B 120.60(14)
C4B C5B H5B 119.7
C6B C5B H5B 119.7
C7B C6B C5B 119.30(13)
C7B C6B H6B 120.4
C5B C6B H6B 120.4
C6B C7B C8B 120.32(14)
C6B C7B H7B 119.8
C8B C7B H7B 119.8
C7B C8B C3B 120.89(13)
C7B C8B H8B 119.6
C3B C8B H8B 119.6
N2B C9B H9BA 109.5
N2B C9B H9BB 109.5
H9BA C9B H9BB 109.5
N2B C9B H9BC 109.5
H9BA C9B H9BC 109.5
H9BB C9B H9BC 109.5
O1B C10B N2B 120.91(12)
O1B C10B C11B 120.26(12)
N2B C10B C11B 118.83(11)
C16B C11B C12B 119.39(13)
C16B C11B C10B 123.31(12)
C12B C11B C10B 117.25(12)
C13B C12B C11B 120.73(13)
C13B C12B H12B 119.6
C11B C12B H12B 119.6
C12B C13B C14B 119.68(13)
C12B C13B H13B 120.2
C14B C13B H13B 120.2
C15B C14B C13B 120.01(13)
C15B C14B H14B 120.0
C13B C14B H14B 120.0
C14B C15B C16B 120.42(13)
C14B C15B H15B 119.8
C16B C15B H15B 119.8
C11B C16B C15B 119.72(13)
C11B C16B H16B 120.1
C15B C16B H16B 120.1
O2C S1C O3C 119.52(6)
O2C S1C N1C 108.16(6)
O3C S1C N1C 105.32(6)
O2C S1C C1AC 108.45(7)
O3C S1C C1AC 108.49(6)
N1C S1C C1AC 106.14(7)
C1C N1C S1C 122.40(10)
C1C N1C H1C 119.5(12)
S1C N1C H1C 112.9(12)
C10C N2C C2C 122.73(11)
C10C N2C C9C 118.89(11)
C2C N2C C9C 117.10(10)
S1C C1AC H1AG 109.5
S1C C1AC H1AH 109.5
H1AG C1AC H1AH 109.5
S1C C1AC H1AI 109.5
H1AG C1AC H1AI 109.5
H1AH C1AC H1AI 109.5
C2C C1C N1C 121.77(12)
C2C C1C H1CA 119.1
N1C C1C H1CA 119.1
C1C C2C N2C 118.49(12)
C1C C2C C3C 124.49(12)
N2C C2C C3C 116.99(11)
C4C C3C C8C 118.68(12)
C4C C3C C2C 119.70(12)
C8C C3C C2C 121.61(12)
C5C C4C C3C 120.41(12)
C5C C4C H4C 119.8
C3C C4C H4C 119.8
C6C C5C C4C 120.39(13)
C6C C5C H5C 119.8
C4C C5C H5C 119.8
C7C C6C C5C 119.56(13)
C7C C6C H6C 120.2
C5C C6C H6C 120.2
C8C C7C C6C 120.49(13)
C8C C7C H7C 119.8
C6C C7C H7C 119.8
C7C C8C C3C 120.45(13)
C7C C8C H8C 119.8
C3C C8C H8C 119.8
N2C C9C H9CA 109.5
N2C C9C H9CB 109.5
H9CA C9C H9CB 109.5
N2C C9C H9CC 109.5
H9CA C9C H9CC 109.5
H9CB C9C H9CC 109.5
O1C C10C N2C 121.27(12)
O1C C10C C11C 119.70(12)
N2C C10C C11C 119.03(11)
C12C C11C C16C 119.41(13)
C12C C11C C10C 116.86(12)
C16C C11C C10C 123.54(12)
C13C C12C C11C 120.68(14)
C13C C12C H12C 119.7
C11C C12C H12C 119.7
C12C C13C C14C 119.65(14)
C12C C13C H13C 120.2
C14C C13C H13C 120.2
C15C C14C C13C 120.17(14)
C15C C14C H14C 119.9
C13C C14C H14C 119.9
C14C C15C C16C 120.17(14)
C14C C15C H15C 119.9
C16C C15C H15C 119.9
C15C C16C C11C 119.90(13)
C15C C16C H16C 120.1
C11C C16C H16C 120.1

loop_
_geom_bond_atom_site_label_1
_geom_bond_atom_site_label_2
_geom_bond_distance
S1 O3 1.4269(11)
S1 O2 1.4324(10)
S1 N1 1.6290(12)
S1 C1A 1.7552(16)
O1 C10 1.2356(17)
N1 C1 1.4027(17)
N1 H1 0.863(14)
N2 C10 1.3542(18)
N2 C2 1.4392(17)
N2 C9 1.4711(18)
C1 C2 1.3329(19)
C1 H1B 0.9500
C1A H1AD 0.9800
C1A H1AE 0.9800
C1A H1AF 0.9800
C2 C3 1.4775(18)
C3 C8 1.3983(19)
C3 C4 1.4007(19)
C4 C5 1.3846(19)
C4 H4 0.9500
C5 C6 1.390(2)
C5 H5 0.9500
C6 C7 1.386(2)
C6 H6 0.9500
C7 C8 1.3864(19)
C7 H7 0.9500
C8 H8 0.9500
C9 H9A 0.9800
C9 H9B 0.9800
C9 H9C 0.9800
C9 H9D 0.9800
C9 H9E 0.9800
C9 H9F 0.9800
C10 C11 1.497(2)
C11 C12 1.392(2)
C11 C16 1.3938(19)
C12 C13 1.388(2)
C12 H12 0.9500
C13 C14 1.388(2)
C13 H13 0.9500
C14 C15 1.383(2)
C14 H14 0.9500
C15 C16 1.385(2)
C15 H15 0.9500
C16 H16 0.9500
S1A O3A 1.4287(10)
S1A O2A 1.4348(10)
S1A N1A 1.6282(12)
S1A C1AA 1.7630(15)
O1A C10A 1.2386(17)
N1A C17 1.4037(17)
N1A H1A 0.864(14)
N2A C10A 1.3534(17)
N2A C2A 1.4411(17)
N2A C9A 1.4740(18)
C1AA H1AA 0.9800
C1AA H1AB 0.9800
C1AA H1AC 0.9800
C2A C17 1.3333(19)
C2A C3A 1.4797(19)
C3A C4A 1.395(2)
C3A C8A 1.3953(19)
C4A C5A 1.387(2)
C4A H4A 0.9500
C5A C6A 1.382(2)
C5A H5A 0.9500
C6A C7A 1.389(2)
C6A H6A 0.9500
C7A C8A 1.384(2)
C7A H7A 0.9500
C8A H8A 0.9500
C9A H9AA 0.9800
C9A H9AB 0.9800
C9A H9AC 0.9800
C9A H9AD 0.9800
C9A H9AE 0.9800
C9A H9AF 0.9800
C10A C11A 1.4986(19)
C11A C12A 1.388(2)
C11A C16A 1.393(2)
C12A C13A 1.390(2)
C12A H12A 0.9500
C13A C14A 1.384(2)
C13A H13A 0.9500
C14A C15A 1.384(2)
C14A H14A 0.9500
C15A C16A 1.388(2)
C15A H15A 0.9500
C16A H16A 0.9500
C17 H17 0.9500
S1B O3B 1.4245(11)
S1B O2B 1.4394(10)
S1B N1B 1.6217(12)
S1B C1AB 1.7551(15)
O1B C10B 1.2295(16)
N1B C1B 1.3978(17)
N1B H1BA 0.863(14)
N2B C10B 1.3648(17)
N2B C2B 1.4336(17)
N2B C9B 1.4685(17)
C1AB H1AJ 0.9800
C1AB H1AK 0.9800
C1AB H1AL 0.9800
C1B C2B 1.3376(19)
C1B H1BB 0.9500
C2B C3B 1.4775(18)
C3B C8B 1.3933(19)
C3B C4B 1.4036(19)
C4B C5B 1.384(2)
C4B H4B 0.9500
C5B C6B 1.390(2)
C5B H5B 0.9500
C6B C7B 1.386(2)
C6B H6B 0.9500
C7B C8B 1.392(2)
C7B H7B 0.9500
C8B H8B 0.9500
C9B H9BA 0.9800
C9B H9BB 0.9800
C9B H9BC 0.9800
C10B C11B 1.5035(18)
C11B C16B 1.3905(19)
C11B C12B 1.3932(19)
C12B C13B 1.382(2)
C12B H12B 0.9500
C13B C14B 1.387(2)
C13B H13B 0.9500
C14B C15B 1.385(2)
C14B H14B 0.9500
C15B C16B 1.391(2)
C15B H15B 0.9500
C16B H16B 0.9500
S1C O2C 1.4258(10)
S1C O3C 1.4376(10)
S1C N1C 1.6209(12)
S1C C1AC 1.7579(14)
O1C C10C 1.2280(16)
N1C C1C 1.4021(17)
N1C H1C 0.863(14)
N2C C10C 1.3649(17)
N2C C2C 1.4295(17)
N2C C9C 1.4685(17)
C1AC H1AG 0.9800
C1AC H1AH 0.9800
C1AC H1AI 0.9800
C1C C2C 1.3400(19)
C1C H1CA 0.9500
C2C C3C 1.4762(18)
C3C C4C 1.3990(19)
C3C C8C 1.4015(19)
C4C C5C 1.3891(19)
C4C H4C 0.9500
C5C C6C 1.388(2)
C5C H5C 0.9500
C6C C7C 1.387(2)
C6C H6C 0.9500
C7C C8C 1.3853(19)
C7C H7C 0.9500
C8C H8C 0.9500
C9C H9CA 0.9800
C9C H9CB 0.9800
C9C H9CC 0.9800
C10C C11C 1.4982(18)
C11C C12C 1.391(2)
C11C C16C 1.3936(19)
C12C C13C 1.383(2)
C12C H12C 0.9500
C13C C14C 1.387(2)
C13C H13C 0.9500
C14C C15C 1.386(2)
C14C H14C 0.9500
C15C C16C 1.388(2)
C15C H15C 0.9500
C16C H16C 0.9500

loop_
_geom_hbond_atom_site_label_D
_geom_hbond_atom_site_label_H
_geom_hbond_atom_site_label_A
_geom_hbond_distance_DH
_geom_hbond_distance_HA
_geom_hbond_distance_DA
_geom_hbond_angle_DHA
_geom_hbond_site_symmetry_A
N1 H1 O1A 0.863(14) 1.997(15) 2.8327(16) 162.6(18) .
N1A H1A O1 0.864(14) 1.978(15) 2.7925(15) 156.7(17) .
N1B H1BA O3C 0.863(14) 2.060(15) 2.8998(15) 164.2(17) 1_565
N1C H1C O2B 0.863(14) 2.091(15) 2.9128(16) 159.0(17) 1_545
